data_2210436
loop_
_publ_author_name
'Guo, Dian-Shun'
'Zhang, Xin-Yan'
'Liu, Zhi-Peng'
'Ma, Jian-Ping'

_publ_section_title
;
 2-{2-[2-(4-Nitrophenoxy)ethoxy]ethoxy}ethyl toluene-4-sulfonate
;
_journal_coeditor_code XU2090
_journal_issue 9
_journal_name_full 'Acta Crystallographica Section E'
_journal_page_first o3655
_journal_page_last o3656
_journal_paper_doi 10.1107/S1600536806029308
_journal_volume 62
_journal_year 2006
_chemical_formula_iupac 'C19 H23 N O8 S'
_chemical_formula_moiety 'C19 H23 N O8 S'
_chemical_formula_sum 'C19 H23 N O8 S'
_chemical_formula_weight 425.44
_chemical_name_systematic
;
2-{2-[2-(4-Nitrophenoxy)ethoxy]ethoxy}ethyl toluene-4-sulfonate
;
_space_group_IT_number 9
_symmetry_cell_setting monoclinic
_symmetry_space_group_name_Hall 'C -2yc'
_symmetry_space_group_name_H-M 'C 1 c 1'
_atom_sites_solution_hydrogens geom
_atom_sites_solution_primary direct
_atom_sites_solution_secondary difmap
_audit_creation_method SHELXL-97
_cell_angle_alpha 90.00
_cell_angle_beta 97.117(3)
_cell_angle_gamma 90.00
_cell_formula_units_Z 4
_cell_length_a 11.515(2)
_cell_length_b 11.765(2)
_cell_length_c 14.883(3)
_cell_measurement_reflns_used 3859
_cell_measurement_temperature 123(2)
_cell_measurement_theta_max 25.1
_cell_measurement_theta_min 2.5
_cell_volume 2000.7(6)
_computing_cell_refinement 'SAINT (Bruker, 1999)'
_computing_data_collection 'SMART (Bruker, 1999)'
_computing_data_reduction SAINT
_computing_molecular_graphics 'SHELXTL (Bruker, 2001)'
_computing_publication_material SHELXTL
_computing_structure_refinement 'SHELXL97 (Sheldrick, 1997)'
_computing_structure_solution 'SHELXS97 (Sheldrick, 1997)'
_diffrn_ambient_temperature 123(2)
_diffrn_measured_fraction_theta_full 1.00
_diffrn_measured_fraction_theta_max 1.00
_diffrn_measurement_device_type 'Bruker SMART CCD area-detector'
_diffrn_measurement_method '\f and \w'
_diffrn_radiation_monochromator graphite
_diffrn_radiation_source 'fine-focus sealed tube'
_diffrn_radiation_type MoK\a
_diffrn_radiation_wavelength 0.71073
_diffrn_reflns_av_R_equivalents 0.035
_diffrn_reflns_av_sigmaI/netI 0.038
_diffrn_reflns_limit_h_max 13
_diffrn_reflns_limit_h_min -12
_diffrn_reflns_limit_k_max 14
_diffrn_reflns_limit_k_min -11
_diffrn_reflns_limit_l_max 15
_diffrn_reflns_limit_l_min -18
_diffrn_reflns_number 5051
_diffrn_reflns_theta_full 25.5
_diffrn_reflns_theta_max 25.5
_diffrn_reflns_theta_min 2.5
_diffrn_standards_interval_count 0
_diffrn_standards_interval_time 0
_diffrn_standards_number 0
_exptl_absorpt_coefficient_mu 0.209
_exptl_absorpt_correction_T_max 0.940
_exptl_absorpt_correction_T_min 0.883
_exptl_absorpt_correction_type multi-scan
_exptl_absorpt_process_details '(SADABS; Bruker, 1999)'
_exptl_crystal_colour colourless
_exptl_crystal_density_diffrn 1.412
_exptl_crystal_density_method 'not measured'
_exptl_crystal_description block
_exptl_crystal_F_000 896
_exptl_crystal_size_max 0.55
_exptl_crystal_size_mid 0.43
_exptl_crystal_size_min 0.30
_refine_diff_density_max 0.28
_refine_diff_density_min -0.23
_refine_ls_abs_structure_details 'Flack (1983), 952 Friedel Pairs'
_refine_ls_abs_structure_Flack 0.09(7)
_refine_ls_extinction_method none
_refine_ls_goodness_of_fit_ref 1.057
_refine_ls_hydrogen_treatment constr
_refine_ls_matrix_type full
_refine_ls_number_parameters 263
_refine_ls_number_reflns 2808
_refine_ls_number_restraints 2
_refine_ls_restrained_S_all 1.056
_refine_ls_R_factor_all 0.035
_refine_ls_R_factor_gt 0.034
_refine_ls_shift/su_max 0.001
_refine_ls_shift/su_mean 0.000
_refine_ls_structure_factor_coef Fsqd
_refine_ls_weighting_details 'calc w=1/[\s^2^(Fo^2^)+(0.0551P)^2^+0.3667P] where P=(Fo^2^+2Fc^2^)/3'
_refine_ls_weighting_scheme calc
_refine_ls_wR_factor_gt 0.088
_refine_ls_wR_factor_ref 0.088
_reflns_number_gt 2739
_reflns_number_total 2808
_reflns_threshold_expression I>2\s(I)
_cod_data_source_file xu2090.cif
_cod_data_source_block I
_cod_depositor_comments
;
The following automatic conversions were performed:
'_symmetry_cell_setting' value 'Monoclinic' changed to 'monoclinic'
according to '/home/saulius/struct/CIF-dictionaries/cif_core.dic'
dictionary named 'cif_core.dic' version 2.4.1 from 2010-06-29.

Automatic conversion script
Id: cif_fix_enum 1527 2010-12-29 10:47:43Z saulius 

The following automatic conversions were performed:

'_symmetry_cell_setting' value 'Monoclinic' changed to 'monoclinic'
according to /home/saulius/struct/CIF-dictionaries/cif_core.dic
dictionary named 'cif_core.dic' version 2.4.1 from 2010-06-29.

Automatic conversion script
Id: cif_fix_values 1715 2011-07-08 13:25:40Z adriana 
;
_cod_original_sg_symbol_H-M 'C c'
_cod_database_code 2210436
_cod_database_fobs_code 2210436

loop_
_symmetry_equiv_pos_as_xyz
'x, y, z'
'x, -y, z+1/2'
'x+1/2, y+1/2, z'
'x+1/2, -y+1/2, z+1/2'

loop_
_atom_site_type_symbol
_atom_site_label
_atom_site_fract_x
_atom_site_fract_y
_atom_site_fract_z
_atom_site_U_iso_or_equiv
_atom_site_adp_type
_atom_site_calc_flag
_atom_site_refinement_flags
_atom_site_occupancy
C C1 1.2077(2) 0.15016(19) 1.00674(16) 0.0292(5) Uani d . 1
C C2 1.0970(2) 0.1864(2) 1.01948(18) 0.0327(6) Uani d . 1
H H2 1.0550 0.1489 1.0619 0.039 Uiso calc R 1
C C3 1.0477(2) 0.2772(2) 0.97053(18) 0.0311(5) Uani d . 1
H H3 0.9721 0.3035 0.9796 0.037 Uiso calc R 1
C C4 1.1095(2) 0.33042(18) 0.90752(17) 0.0263(5) Uani d . 1
C C5 1.22264(19) 0.29473(19) 0.89770(16) 0.0275(5) Uani d . 1
H H5 1.2658 0.3333 0.8565 0.033 Uiso calc R 1
C C6 1.2726(2) 0.20443(19) 0.94685(16) 0.0281(5) Uani d . 1
H H6 1.3496 0.1798 0.9400 0.034 Uiso calc R 1
C C7 0.9463(2) 0.4475(2) 0.85669(18) 0.0316(6) Uani d . 1
H H7A 0.9401 0.4882 0.9141 0.038 Uiso calc R 1
H H7B 0.8964 0.3789 0.8549 0.038 Uiso calc R 1
C C8 0.9061(2) 0.5228(2) 0.77819(18) 0.0326(6) Uani d . 1
H H8A 0.9264 0.4881 0.7216 0.039 Uiso calc R 1
H H8B 0.8201 0.5319 0.7727 0.039 Uiso calc R 1
C C9 0.9152(2) 0.7078(2) 0.72274(17) 0.0326(5) Uani d . 1
H H9A 0.8313 0.7220 0.7270 0.039 Uiso calc R 1
H H9B 0.9222 0.6750 0.6624 0.039 Uiso calc R 1
C C10 0.9820(2) 0.81685(19) 0.73426(18) 0.0314(5) Uani d . 1
H H10A 1.0666 0.8014 0.7350 0.038 Uiso calc R 1
H H10B 0.9570 0.8678 0.6825 0.038 Uiso calc R 1
C C11 1.0446(2) 0.9569(2) 0.84362(19) 0.0327(5) Uani d . 1
H H11A 1.1243 0.9247 0.8448 0.039 Uiso calc R 1
H H11B 1.0349 0.9806 0.9061 0.039 Uiso calc R 1
C C12 1.03476(19) 1.0603(2) 0.78350(18) 0.0305(5) Uani d . 1
H H12A 1.1010 1.1126 0.8013 0.037 Uiso calc R 1
H H12B 1.0366 1.0377 0.7196 0.037 Uiso calc R 1
C C13 0.79725(19) 1.06564(18) 0.64017(17) 0.0267(5) Uani d . 1
C C14 0.84317(19) 1.03687(19) 0.56209(17) 0.0299(5) Uani d . 1
H H14 0.9061 1.0793 0.5432 0.036 Uiso calc R 1
C C15 0.7964(2) 0.9452(2) 0.51132(18) 0.0334(6) Uani d . 1
H H15 0.8275 0.9251 0.4573 0.040 Uiso calc R 1
C C16 0.7051(2) 0.88255(18) 0.53832(19) 0.0333(6) Uani d . 1
C C17 0.6601(2) 0.9137(2) 0.6173(2) 0.0374(6) Uani d . 1
H H17 0.5974 0.8711 0.6364 0.045 Uiso calc R 1
C C18 0.7048(2) 1.0057(2) 0.66885(18) 0.0326(5) Uani d . 1
H H18 0.6729 1.0270 0.7223 0.039 Uiso calc R 1
C C19 0.6557(3) 0.7820(3) 0.4840(2) 0.0525(8) Uani d . 1
H H19A 0.5998 0.8085 0.4333 0.079 Uiso calc R 1
H H19B 0.6158 0.7317 0.5228 0.079 Uiso calc R 1
H H19C 0.7193 0.7405 0.4606 0.079 Uiso calc R 1
N N1 1.2545(2) 0.05006(18) 1.05643(15) 0.0363(5) Uani d . 1
O O1 1.06563(13) 0.41538(14) 0.85224(12) 0.0305(4) Uani d . 1
O O2 0.96085(14) 0.63054(13) 0.79128(11) 0.0308(4) Uani d . 1
O O3 0.96218(14) 0.87100(13) 0.81648(12) 0.0293(4) Uani d . 1
O O4 0.92422(14) 1.11657(14) 0.79361(12) 0.0315(4) Uani d . 1
O O5 0.94078(17) 1.23627(14) 0.66107(16) 0.0444(5) Uani d . 1
O O6 0.76793(17) 1.24035(15) 0.74350(17) 0.0497(6) Uani d . 1
O O7 1.19236(19) 0.00013(16) 1.10526(15) 0.0496(5) Uani d . 1
O O8 1.35407(18) 0.01904(17) 1.04733(14) 0.0496(5) Uani d . 1
S S1 0.85809(5) 1.17837(4) 0.70772(5) 0.03153(16) Uani d . 1

loop_
_atom_site_aniso_label
_atom_site_aniso_U_11
_atom_site_aniso_U_22
_atom_site_aniso_U_33
_atom_site_aniso_U_12
_atom_site_aniso_U_13
_atom_site_aniso_U_23
C1 0.0334(13) 0.0281(10) 0.0257(13) -0.0001(10) 0.0026(10) -0.0026(10)
C2 0.0367(14) 0.0359(13) 0.0277(14) -0.0015(10) 0.0131(11) 0.0002(10)
C3 0.0257(12) 0.0356(12) 0.0343(14) 0.0017(10) 0.0133(10) -0.0005(11)
C4 0.0291(13) 0.0242(11) 0.0268(13) -0.0032(8) 0.0080(10) -0.0033(9)
C5 0.0263(11) 0.0288(10) 0.0292(13) -0.0057(9) 0.0106(9) -0.0036(10)
C6 0.0224(11) 0.0321(11) 0.0305(13) -0.0013(9) 0.0061(9) -0.0074(10)
C7 0.0284(13) 0.0300(12) 0.0381(14) 0.0013(10) 0.0108(11) -0.0022(11)
C8 0.0305(12) 0.0305(11) 0.0371(15) 0.0012(9) 0.0049(10) -0.0032(10)
C9 0.0378(13) 0.0324(11) 0.0274(14) 0.0049(10) 0.0035(10) -0.0026(10)
C10 0.0346(13) 0.0310(12) 0.0313(13) 0.0082(9) 0.0142(10) 0.0039(10)
C11 0.0244(12) 0.0366(12) 0.0362(15) -0.0012(10) -0.0004(10) 0.0030(11)
C12 0.0179(10) 0.0337(12) 0.0404(15) -0.0017(9) 0.0054(9) -0.0008(11)
C13 0.0220(11) 0.0227(10) 0.0346(14) -0.0029(8) -0.0003(9) 0.0035(9)
C14 0.0232(11) 0.0319(11) 0.0354(14) -0.0005(9) 0.0063(9) 0.0075(10)
C15 0.0344(13) 0.0349(12) 0.0308(14) 0.0038(10) 0.0034(10) 0.0033(10)
C16 0.0318(13) 0.0263(11) 0.0387(16) 0.0008(9) -0.0076(11) 0.0011(10)
C17 0.0262(12) 0.0364(12) 0.0497(18) -0.0109(10) 0.0049(11) 0.0024(12)
C18 0.0254(12) 0.0349(12) 0.0391(14) -0.0059(10) 0.0097(10) 0.0006(10)
C19 0.0526(18) 0.0413(14) 0.059(2) -0.0077(13) -0.0106(15) -0.0108(15)
N1 0.0451(14) 0.0360(11) 0.0275(12) 0.0067(10) 0.0039(10) -0.0022(9)
O1 0.0283(9) 0.0310(7) 0.0346(10) 0.0025(7) 0.0131(7) 0.0041(7)
O2 0.0327(9) 0.0288(8) 0.0307(10) -0.0009(7) 0.0027(7) 0.0014(7)
O3 0.0273(8) 0.0300(8) 0.0323(9) -0.0023(6) 0.0101(7) -0.0012(7)
O4 0.0244(8) 0.0349(9) 0.0358(10) 0.0010(6) 0.0060(7) -0.0052(7)
O5 0.0401(10) 0.0308(9) 0.0593(13) -0.0136(8) -0.0057(9) 0.0107(9)
O6 0.0337(10) 0.0363(9) 0.0762(16) 0.0088(8) -0.0045(10) -0.0183(9)
O7 0.0569(13) 0.0443(10) 0.0482(13) -0.0007(10) 0.0088(10) 0.0155(10)
O8 0.0576(13) 0.0584(12) 0.0346(11) 0.0274(10) 0.0128(9) 0.0062(10)
S1 0.0247(3) 0.0228(2) 0.0459(4) -0.0022(2) -0.0004(2) -0.0013(3)

loop_
_atom_type_symbol
_atom_type_description
_atom_type_scat_dispersion_real
_atom_type_scat_dispersion_imag
_atom_type_scat_source
C C 0.0033 0.0016 'International Tables Vol C Tables 4.2.6.8 and 6.1.1.4'
H H 0.0000 0.0000 'International Tables Vol C Tables 4.2.6.8 and 6.1.1.4'
N N 0.0061 0.0033 'International Tables Vol C Tables 4.2.6.8 and 6.1.1.4'
O O 0.0106 0.0060 'International Tables Vol C Tables 4.2.6.8 and 6.1.1.4'
S S 0.1246 0.1234 'International Tables Vol C Tables 4.2.6.8 and 6.1.1.4'

loop_
_geom_angle_atom_site_label_1
_geom_angle_atom_site_label_2
_geom_angle_atom_site_label_3
_geom_angle
C2 C1 C6 121.8(2)
C2 C1 N1 118.0(2)
C6 C1 N1 120.2(2)
C3 C2 C1 119.7(2)
C3 C2 H2 120.2
C1 C2 H2 120.2
C2 C3 C4 119.6(2)
C2 C3 H3 120.2
C4 C3 H3 120.2
O1 C4 C5 116.3(2)
O1 C4 C3 123.9(2)
C5 C4 C3 119.8(2)
C6 C5 C4 120.8(2)
C6 C5 H5 119.6
C4 C5 H5 119.6
C5 C6 C1 118.3(2)
C5 C6 H6 120.9
C1 C6 H6 120.9
O1 C7 C8 109.0(2)
O1 C7 H7A 109.9
C8 C7 H7A 109.9
O1 C7 H7B 109.9
C8 C7 H7B 109.9
H7A C7 H7B 108.3
O2 C8 C7 109.5(2)
O2 C8 H8A 109.8
C7 C8 H8A 109.8
O2 C8 H8B 109.8
C7 C8 H8B 109.8
H8A C8 H8B 108.2
O2 C9 C10 109.15(19)
O2 C9 H9A 109.9
C10 C9 H9A 109.9
O2 C9 H9B 109.9
C10 C9 H9B 109.9
H9A C9 H9B 108.3
O3 C10 C9 110.4(2)
O3 C10 H10A 109.6
C9 C10 H10A 109.6
O3 C10 H10B 109.6
C9 C10 H10B 109.6
H10A C10 H10B 108.1
O3 C11 C12 114.2(2)
O3 C11 H11A 108.7
C12 C11 H11A 108.7
O3 C11 H11B 108.7
C12 C11 H11B 108.7
H11A C11 H11B 107.6
O4 C12 C11 107.93(19)
O4 C12 H12A 110.1
C11 C12 H12A 110.1
O4 C12 H12B 110.1
C11 C12 H12B 110.1
H12A C12 H12B 108.4
C14 C13 C18 121.6(2)
C14 C13 S1 120.05(18)
C18 C13 S1 118.3(2)
C13 C14 C15 119.1(2)
C13 C14 H14 120.4
C15 C14 H14 120.4
C16 C15 C14 120.9(2)
C16 C15 H15 119.5
C14 C15 H15 119.5
C15 C16 C17 118.8(2)
C15 C16 C19 120.9(3)
C17 C16 C19 120.3(3)
C18 C17 C16 121.3(2)
C18 C17 H17 119.3
C16 C17 H17 119.3
C13 C18 C17 118.2(3)
C13 C18 H18 120.9
C17 C18 H18 120.9
C16 C19 H19A 109.5
C16 C19 H19B 109.5
H19A C19 H19B 109.5
C16 C19 H19C 109.5
H19A C19 H19C 109.5
H19B C19 H19C 109.5
O8 N1 O7 122.9(2)
O8 N1 C1 118.4(2)
O7 N1 C1 118.7(2)
C4 O1 C7 117.04(18)
C9 O2 C8 110.80(18)
C11 O3 C10 113.1(2)
C12 O4 S1 117.65(16)
O5 S1 O6 120.06(11)
O5 S1 O4 109.32(10)
O6 S1 O4 103.50(12)
O5 S1 C13 109.05(13)
O6 S1 C13 110.06(11)
O4 S1 C13 103.50(10)

loop_
_geom_bond_atom_site_label_1
_geom_bond_atom_site_label_2
_geom_bond_distance
C1 C2 1.379(4)
C1 C6 1.388(3)
C1 N1 1.458(3)
C2 C3 1.375(4)
C2 H2 0.9500
C3 C4 1.394(3)
C3 H3 0.9500
C4 O1 1.352(3)
C4 C5 1.394(3)
C5 C6 1.375(3)
C5 H5 0.9500
C6 H6 0.9500
C7 O1 1.434(3)
C7 C8 1.493(4)
C7 H7A 0.9900
C7 H7B 0.9900
C8 O2 1.418(3)
C8 H8A 0.9900
C8 H8B 0.9900
C9 O2 1.417(3)
C9 C10 1.495(3)
C9 H9A 0.9900
C9 H9B 0.9900
C10 O3 1.423(3)
C10 H10A 0.9900
C10 H10B 0.9900
C11 O3 1.411(3)
C11 C12 1.506(3)
C11 H11A 0.9900
C11 H11B 0.9900
C12 O4 1.459(3)
C12 H12A 0.9900
C12 H12B 0.9900
C13 C14 1.377(4)
C13 C18 1.388(3)
C13 S1 1.757(2)
C14 C15 1.387(4)
C14 H14 0.9500
C15 C16 1.384(4)
C15 H15 0.9500
C16 C17 1.392(4)
C16 C19 1.504(4)
C17 C18 1.388(4)
C17 H17 0.9500
C18 H18 0.9500
C19 H19A 0.9800
C19 H19B 0.9800
C19 H19C 0.9800
N1 O8 1.227(3)
N1 O7 1.230(3)
O4 S1 1.5814(18)
O5 S1 1.420(2)
O6 S1 1.425(2)

loop_
_geom_hbond_atom_site_label_D
_geom_hbond_atom_site_label_H
_geom_hbond_atom_site_label_A
_geom_hbond_site_symmetry_A
_geom_hbond_distance_DH
_geom_hbond_distance_HA
_geom_hbond_distance_DA
_geom_hbond_angle_DHA
C5 H5 O3 3_545 0.95 2.45 3.271(3) 145
C7 H7A O8 3_455 0.99 2.35 3.261(3) 152
C10 H10A O6 3_545 0.99 2.42 3.400(3) 173
C17 H17 O5 3_445 0.95 2.46 3.401(3) 169
C19 H19A O2 4_464 0.98 2.59 3.567(4) 176

loop_
_geom_torsion_atom_site_label_1
_geom_torsion_atom_site_label_2
_geom_torsion_atom_site_label_3
_geom_torsion_atom_site_label_4
_geom_torsion
C6 C1 C2 C3 1.4(4)
N1 C1 C2 C3 -176.9(2)
C1 C2 C3 C4 1.0(4)
C2 C3 C4 O1 175.6(2)
C2 C3 C4 C5 -3.0(4)
O1 C4 C5 C6 -176.1(2)
C3 C4 C5 C6 2.7(3)
C4 C5 C6 C1 -0.3(3)
C2 C1 C6 C5 -1.8(4)
N1 C1 C6 C5 176.5(2)
O1 C7 C8 O2 -71.8(2)
O2 C9 C10 O3 -65.9(2)
O3 C11 C12 O4 67.2(3)
C18 C13 C14 C15 -0.5(3)
S1 C13 C14 C15 177.85(17)
C13 C14 C15 C16 -0.3(3)
C14 C15 C16 C17 0.5(3)
C14 C15 C16 C19 -179.0(2)
C15 C16 C17 C18 0.1(4)
C19 C16 C17 C18 179.6(2)
C14 C13 C18 C17 1.0(4)
S1 C13 C18 C17 -177.36(19)
C16 C17 C18 C13 -0.8(4)
C2 C1 N1 O8 -178.1(2)
C6 C1 N1 O8 3.6(3)
C2 C1 N1 O7 2.2(3)
C6 C1 N1 O7 -176.1(2)
C5 C4 O1 C7 175.52(19)
C3 C4 O1 C7 -3.2(3)
C8 C7 O1 C4 -167.66(19)
C10 C9 O2 C8 -175.2(2)
C7 C8 O2 C9 -173.81(19)
C12 C11 O3 C10 68.9(3)
C9 C10 O3 C11 164.12(18)
C11 C12 O4 S1 -146.40(16)
C12 O4 S1 O5 -40.81(18)
C12 O4 S1 O6 -169.86(16)
C12 O4 S1 C13 75.28(17)
C14 C13 S1 O5 8.6(2)
C18 C13 S1 O5 -172.96(18)
C14 C13 S1 O6 142.3(2)
C18 C13 S1 O6 -39.3(2)
C14 C13 S1 O4 -107.66(19)
C18 C13 S1 O4 70.75(19)

loop_
_cod_related_entry_id
_cod_related_entry_database
_cod_related_entry_code
1 ChemSpider 21127380
